data_2102530
loop_
_publ_author_name
'Prof. Clemente Dore Augusto'
'Prof. Marzotto Armando'

_publ_section_title
;
 30 Space-group corrections: two examples of false polymorphism and one
 of incorrect interpretation of the fine details of an IR spectrum
;
_journal_issue 3
_journal_name_full 'Acta Crystallographica Section B'
_journal_page_first 287
_journal_page_last 292
_journal_paper_doi 10.1107/S0108768104006391
_journal_volume 60
_journal_year 2004
_chemical_formula_moiety 'C7 H9 N O2'
_chemical_formula_sum 'C7 H9 N O2'
_chemical_formula_weight 139.15
_chemical_name_systematic
;
Dihydro-1H-pyrrolizine-3,5(2H,6H)-dione
;
_space_group_IT_number 11
_symmetry_cell_setting monoclinic
_symmetry_space_group_name_Hall '-P 2yb'
_symmetry_space_group_name_H-M 'P 1 21/m 1'
_atom_sites_solution_hydrogens ' ?               '
_atom_sites_solution_primary ' ?               '
_atom_sites_solution_secondary ' ?               '
_cell_angle_alpha 90
_cell_angle_beta 117.04(4)
_cell_angle_gamma 90
_cell_formula_units_Z 2
_cell_length_a 7.110(4)
_cell_length_b 6.993(4)
_cell_length_c 7.678(4)
_cell_measurement_temperature 0
_cell_volume 340.0(3)
_computing_publication_material 'PLATON (Spek, 1990)'
_diffrn_radiation_type MoK\\a
_diffrn_radiation_wavelength 0.71073
_diffrn_reflns_reduction_process
;
 ?
;
_exptl_absorpt_coefficient_mu 0.097
_exptl_absorpt_correction_type ' ?               '
_exptl_crystal_colour ' ?               '
_exptl_crystal_density_diffrn 1.271
_exptl_crystal_density_method 'nt Measured'
_exptl_crystal_description ' ?               '
_exptl_crystal_F_000 148
_refine_ls_abs_structure_Flack nne
_refine_ls_extinction_method ' ?               '
_refine_ls_hydrogen_treatment 'see text         '
_refine_ls_number_restraints 0
_refine_ls_weighting_scheme ?
_cod_data_source_file bs0022.cif
_cod_data_source_block 22
_cod_depositor_comments
;
The following automatic conversions were performed:

'_symmetry_cell_setting' tag value 'Monclinic' was replaced with
'monoclinic' value.

Automatic conversion script
Id: cif_fix_values 1646 2011-03-28 12:23:43Z adriana 
;
_cod_original_sg_symbol_H-M 'P 21/m'
_cod_database_code 2102530

loop_
_symmetry_equiv_pos_as_xyz
x,y,z
-x,1/2+y,-z
-x,-y,-z
x,1/2-y,z

loop_
_atom_site_label
_atom_site_fract_x
_atom_site_fract_y
_atom_site_fract_z
_atom_site_U_iso_or_equiv
_atom_site_thermal_displace_type
_atom_site_occupancy
_atom_site_type_symbol
O1 1.2838 0.25 0.7036 0.05 Uiso 1 O
O2 1.0045 0.25 0.2625 0.05 Uiso 1 O
N1 0.9252 0.25 0.51920 0.05 Uiso 1 N
C2 1.0457 0.25 0.8528 0.05 Uiso 1 C
C3 1.1091 0.25 0.6901 0.05 Uiso 1 C
C4 0.8777 0.25 0.3245 0.05 Uiso 1 C
C5 0.6408 0.25 0.2127 0.05 Uiso 1 C
C1 0.8092 0.2327 0.74910 0.05 Uiso 0.25 C
C1' 0.8092 0.2673 0.74910 0.05 Uiso 0.25 C
C6 0.5716 0.2283 0.3694 0.05 Uiso 0.25 C
C6' 0.5716 0.2717 0.3694 0.05 Uiso 0.25 C
C7 0.73510 0.29140 0.54940 0.05 Uiso 0.25 C
C7' 0.73510 0.2086 0.54940 0.05 Uiso 0.25 C

loop_
_atom_type_symbol
_atom_type_description
_atom_type_scat_dispersion_real
_atom_type_scat_dispersion_imag
_atom_type_scat_source
O O 0.0106 0.0060 'International Tables Vol C Tables 4.2.6.8 and 6.1.1.4'
N N 0.0061 0.0033 'International Tables Vol C Tables 4.2.6.8 and 6.1.1.4'
C C 0.0033 0.0016 'International Tables Vol C Tables 4.2.6.8 and 6.1.1.4'

loop_
_geom_angle_atom_site_label_1
_geom_angle_atom_site_label_2
_geom_angle_atom_site_label_3
_geom_angle
_geom_angle_publ_flag
C3 N1 C4 134.29(4) y
C3 N1 C7 112.78 y
C3 N1 C7' 112.78 y
C4 N1 C7 112.02 y
C4 N1 C7' 112.02 y
C7 N1 C7' 22.26 y
C1' C1 C7 73.39 n
C1' C1 C7' 96.98 n
C7 C1 C7' 23.59 n
C2 C1 C7 108.76 n
C2 C1 C7' 111.52 n
C1' C1 C2 85.38 n
C1 C1' C2 85.38 n
C2 C1' C7 111.52 n
C7 C1' C7' 23.59 n
C2 C1' C7' 108.76 n
C1 C1' C7 96.98 n
C1 C1' C7' 73.39 n
C1' C2 C3 104.17 n
C1 C2 C1' 9.23 n
C1 C2 C3 104.17 n
O1 C3 N1 125.73(4) y
O1 C3 C2 128.06(4) y
N1 C3 C2 106.21(4) y
O2 C4 N1 125.17(4) y
N1 C4 C5 106.17(4) y
O2 C4 C5 128.66(4) y
C4 C5 C6' 103.47 n
C6 C5 C6' 11.61 n
C4 C5 C6 103.47 n
C5 C6 C6' 84.19 n
C5 C6 C7 109.21 n
C5 C6 C7' 112.82 n
C6' C6 C7 71.8 n
C6' C6 C7' 95.86 n
C7 C6 C7' 24.06 n
C5 C6' C6 84.19 n
C5 C6' C7 112.82 n
C5 C6' C7' 109.21 n
C6 C6' C7 95.86 n
C6 C6' C7' 71.8 n
C7 C6' C7' 24.06 n
N1 C7 C1 101.01 y
N1 C7 C1' 103.38 y
N1 C7 C6 100.78 y
N1 C7 C6' 103.85 y
N1 C7 C7' 78.87 y
C1 C7 C1' 9.63 n
C1 C7 C6 133.99 n
C1 C7 C6' 142.34 n
C1 C7 C7' 73.39 n
C1' C7 C6 140.71 n
C1' C7 C6' 146.91 n
C1' C7 C7' 83.02 n
C6 C7 C6' 12.34 n
C6 C7 C7' 71.8 n
C6' C7 C7' 84.14 n
N1 C7' C1 103.38 y
N1 C7' C1' 101.01 y
N1 C7' C6 103.85 y
N1 C7' C6' 100.78 y
N1 C7' C7 78.87 y
C1 C7' C1' 9.63 n
C1 C7' C6 146.91 n
C1 C7' C6' 140.71 n
C1 C7' C7 83.02 n
C1' C7' C6 142.34 n
C1' C7' C6' 133.99 n
C1' C7' C7 73.39 n
C6 C7' C6' 12.34 n
C6 C7' C7 84.14 n
C6' C7' C7 71.8 n

loop_
_geom_bond_atom_site_label_1
_geom_bond_atom_site_label_2
_geom_bond_distance
_geom_bond_publ_flag
O1 C3 1.1986(7) y
O2 C4 1.1957(7) y
N1 C3 1.3680(8) y
N1 C4 1.3747(8) y
N1 C7 1.4998 y
N1 C7' 1.4998 y
C1 C7' 1.3865 n
C1 C2 1.5029 n
C1 C1' 0.242 n
C1 C7 1.4362 n
C1' C2 1.5029 n
C1' C7 1.3865 n
C1' C7' 1.4362 n
C2 C3 1.5085(9) n
C4 C5 1.5031(9) n
C5 C6 1.5003 n
C5 C6' 1.5003 n
C6 C6' 0.3035 n
C6 C7 1.4126 n
C6 C7' 1.3489 n
C6' C7 1.3489 n
C6' C7' 1.4126 n
C7 C7' 0.579 n

loop_
_geom_contact_atom_site_label_1
_geom_contact_atom_site_label_2
_geom_contact_distance
_geom_contact_site_symmetry_2
_geom_contact_publ_flag
O1 O2 3.0494(17) . n
O2 O1 3.0494(17) . n
O2 C2 3.2892(19) 1_554 n
O2 C2 3.2892(19) 4_554 n
N1 C1 2.2659 4_555 n
N1 C1' 2.2659 4_555 n
N1 C6 2.2444 4_555 n
N1 C6' 2.2444 4_555 n
N1 C7 1.4998 4_555 n
N1 C7' 1.4998 4_555 n
C1 C6 2.6362 4_555 n
C1 C6' 2.6222 4_555 n
C1 C7 1.3865 4_555 n
C1 C7' 1.4362 4_555 n
C1 C1 0.242 4_555 n
C1' C1' 0.242 4_555 n
C1' C6' 2.6362 4_555 n
C1' C7 1.4362 4_555 n
C1' C6 2.6222 4_555 n
C1' C7' 1.3865 4_555 n
C2 O2 3.2892(19) 4_556 n
C2 C1 1.5029 4_555 n
C2 O2 3.2892(19) 1_556 n
C2 C7 2.3895 4_555 n
C2 C7' 2.3895 4_555 n
C2 C1' 1.5029 4_555 n
C3 C4 3.501(2) 3_766 n
C3 C1 2.3759 4_555 n
C3 C1' 2.3759 4_555 n
C3 C6 3.4835 4_555 n
C3 C6' 3.4835 4_555 n
C3 C7 2.3896 4_555 n
C3 C4 3.501(2) 2_746 n
C3 C4 3.501(2) 2_756 n
C3 C4 3.501(2) 3_756 n
C3 C7' 2.3896 4_555 n
C4 C7' 2.3844 4_555 n
C4 C3 3.501(2) 3_756 n
C4 C1 3.5105 4_555 n
C4 C1' 3.5105 4_555 n
C4 C3 3.501(2) 3_766 n
C4 C3 3.501(2) 2_746 n
C4 C3 3.501(2) 2_756 n
C4 C7 2.3844 4_555 n
C4 C6 2.3581 4_555 n
C4 C6' 2.3581 4_555 n
C5 C6 1.5003 4_555 n
C5 C6' 1.5003 4_555 n
C5 C7 2.375 4_555 n
C5 C7' 2.375 4_555 n
C6 C1 2.6362 4_555 n
C6 C1' 2.6222 4_555 n
C6 C6 0.3035 4_555 n
C6 C7 1.3489 4_555 n
C6 C7' 1.4126 4_555 n
C6' C1 2.6222 4_555 n
C6' C1' 2.6362 4_555 n
C6' C6' 0.3035 4_555 n
C6' C7 1.4126 4_555 n
C6' C7' 1.3489 4_555 n
C7 C1 1.3865 4_555 n
C7 C1' 1.4362 4_555 n
C7 C6 1.3489 4_555 n
C7 C6' 1.4126 4_555 n
C7 C7 0.579 4_555 n
C7' C1 1.4362 4_555 n
C7' C1' 1.3865 4_555 n
C7' C6 1.4126 4_555 n
C7' C6' 1.3489 4_555 n
C7' C7' 0.579 4_555 n

loop_
_geom_torsion_atom_site_label_1
_geom_torsion_atom_site_label_2
_geom_torsion_atom_site_label_3
_geom_torsion_atom_site_label_4
_geom_torsion
_geom_torsion_publ_flag
C4 N1 C3 O1 0.00(4) n
C4 N1 C3 C2 180.00(4) n
C3 N1 C4 O2 0.00(4) n
C3 N1 C4 C5 180.00(4) n
